data_4084754
loop_
_publ_author_name
'Sinha, Narayan'
'Roelfes, Florian'
'Hepp, Alexander'
'Mejuto, Carmen'
'Peris, Eduardo'
'Hahn, F. Ekkehardt'

_publ_section_title
;
 Synthesis of Nanometer-Sized Cylinder-Like Structures from a
 1,3,5-Triphenylbenzene-Bridged Tris-NHC Ligand and AgI, AuI, and CuI
;
_journal_issue 23
_journal_name_full Organometallics
_journal_page_first 6898
_journal_paper_doi 10.1021/om500973b
_journal_volume 33
_journal_year 2014
_chemical_formula_moiety 'C78 H72 Au3 F18 N12, 3(F6 P), C2 H3 N, 5(C4 H10 O)'
_chemical_formula_sum 'C100 H125 Au3 F18 N13 O5 P3'
_chemical_formula_weight 2614.94
_chemical_name_systematic
;
 ?
;
_space_group_IT_number 14
_symmetry_cell_setting monoclinic
_symmetry_space_group_name_Hall '-P 2yn'
_symmetry_space_group_name_H-M 'P 1 21/n 1'
_atom_sites_solution_hydrogens geom
_atom_sites_solution_primary direct
_atom_sites_solution_secondary difmap
_audit_creation_method SHELXL-97
_cell_angle_alpha 90.00
_cell_angle_beta 93.936(3)
_cell_angle_gamma 90.00
_cell_formula_units_Z 4
_cell_length_a 20.4029(11)
_cell_length_b 13.2486(8)
_cell_length_c 33.8848(18)
_cell_measurement_reflns_used 27416
_cell_measurement_temperature 153(2)
_cell_measurement_theta_max 30.293
_cell_measurement_theta_min 2.406
_cell_volume 9137.8(9)
_computing_cell_refinement 'Bruker SAINT'
_computing_data_collection 'Bruker APEX2'
_computing_data_reduction 'Bruker SAINT'
_computing_molecular_graphics 'Bruker SHELXTL'
_computing_publication_material 'Bruker SHELXTL'
_computing_structure_refinement 'SHELXL-97 (Sheldrick, 1997)'
_computing_structure_solution 'SHELXS-97 (Sheldrick, 1997)'
_diffrn_ambient_temperature 153(2)
_diffrn_measured_fraction_theta_full 0.997
_diffrn_measured_fraction_theta_max 0.977
_diffrn_measurement_device_type 'Bruker APEX-II CCD'
_diffrn_measurement_method 'Phi and Omega scans'
_diffrn_radiation_monochromator 'Goebel mirror'
_diffrn_radiation_source microsource
_diffrn_radiation_type MoK\a
_diffrn_radiation_wavelength 0.71073
_diffrn_reflns_av_R_equivalents 0.0841
_diffrn_reflns_av_sigmaI/netI 0.0893
_diffrn_reflns_limit_h_max 29
_diffrn_reflns_limit_h_min -29
_diffrn_reflns_limit_k_max 19
_diffrn_reflns_limit_k_min -18
_diffrn_reflns_limit_l_max 48
_diffrn_reflns_limit_l_min -48
_diffrn_reflns_number 131138
_diffrn_reflns_theta_full 27.50
_diffrn_reflns_theta_max 31.05
_diffrn_reflns_theta_min 1.13
_exptl_absorpt_coefficient_mu 4.960
_exptl_absorpt_correction_T_max 0.6741
_exptl_absorpt_correction_T_min 0.5438
_exptl_absorpt_correction_type multi-scan
_exptl_absorpt_process_details
; 
 Multi-scan correction included in APEX2 package (Bruker AXS, 2012)
;
_exptl_crystal_colour colourless
_exptl_crystal_density_diffrn 1.901
_exptl_crystal_density_method 'not measured'
_exptl_crystal_description needle
_exptl_crystal_F_000 5200
_exptl_crystal_size_max 0.23
_exptl_crystal_size_mid 0.07
_exptl_crystal_size_min 0.03
_platon_squeeze_details
;
The unit cell contains 20 diethylether molecules which
have been treated as a diffuse contribution to the 
overall scattering without specific atom positions by 
SQUEEZE/PLATON. 
;
_refine_diff_density_max 3.120
_refine_diff_density_min -2.465
_refine_diff_density_rms 0.215
_refine_ls_extinction_method none
_refine_ls_goodness_of_fit_ref 0.987
_refine_ls_hydrogen_treatment constr
_refine_ls_matrix_type full
_refine_ls_number_parameters 996
_refine_ls_number_reflns 28577
_refine_ls_number_restraints 31
_refine_ls_restrained_S_all 0.986
_refine_ls_R_factor_all 0.1105
_refine_ls_R_factor_gt 0.0585
_refine_ls_shift/su_max 0.002
_refine_ls_shift/su_mean 0.000
_refine_ls_structure_factor_coef Fsqd
_refine_ls_weighting_details 'calc w=1/[\s^2^(Fo^2^)+(0.0942P)^2^+0.0000P] where P=(Fo^2^+2Fc^2^)/3'
_refine_ls_weighting_scheme calc
_refine_ls_wR_factor_gt 0.1473
_refine_ls_wR_factor_ref 0.1632
_reflns_number_gt 17844
_reflns_number_total 28577
_reflns_threshold_expression >2sigma(I)
_cod_data_source_file om500973b_si_002.cif
_cod_data_source_block shelx
_cod_depositor_comments 'Adding full bibliography for 4084754.cif.'
_cod_original_sg_symbol_H-M 'P 21/n'
_cod_database_code 4084754

loop_
_symmetry_equiv_pos_as_xyz
'x, y, z'
'-x+1/2, y+1/2, -z+1/2'
'-x, -y, -z'
'x-1/2, -y-1/2, z-1/2'

loop_
_atom_site_label
_atom_site_type_symbol
_atom_site_fract_x
_atom_site_fract_y
_atom_site_fract_z
_atom_site_U_iso_or_equiv
_atom_site_adp_type
_atom_site_occupancy
_atom_site_symmetry_multiplicity
_atom_site_calc_flag
_atom_site_refinement_flags
_atom_site_disorder_assembly
_atom_site_disorder_group
Au1 Au 0.434911(11) -0.05401(2) 0.569465(6) 0.02417(7) Uani 1 1 d . . .
Au2 Au 0.419297(13) 0.48941(2) 0.923900(7) 0.03458(8) Uani 1 1 d . . .
Au3 Au 0.990136(11) 0.11452(2) 0.798300(7) 0.02826(7) Uani 1 1 d . . .
N1 N 0.4955(3) -0.2584(4) 0.55054(14) 0.0320(13) Uani 1 1 d . . .
N2 N 0.5392(3) -0.1934(4) 0.60354(13) 0.0260(12) Uani 1 1 d . . .
N3 N 0.3817(2) 0.1576(4) 0.58457(15) 0.0275(12) Uani 1 1 d . . .
N4 N 0.3409(2) 0.0922(4) 0.53081(14) 0.0266(12) Uani 1 1 d . . .
N5 N 1.0389(3) -0.0017(5) 0.87218(16) 0.0348(14) Uani 1 1 d . . .
N6 N 0.9345(2) -0.0108(4) 0.86361(15) 0.0274(12) Uani 1 1 d . . .
N7 N 1.0497(3) 0.2339(5) 0.73413(16) 0.0371(14) Uani 1 1 d . B .
N8 N 0.9462(3) 0.2595(4) 0.73060(14) 0.0267(12) Uani 1 1 d . . .
C1 C 0.4899(3) -0.1783(5) 0.57512(16) 0.0266(14) Uani 1 1 d . . .
C2 C 0.5757(4) -0.2773(6) 0.59628(18) 0.0347(16) Uani 1 1 d . . .
H2 H 0.6125 -0.3025 0.6119 0.042 Uiso 1 1 calc R . .
C3 C 0.5478(4) -0.3170(6) 0.56194(19) 0.0369(16) Uani 1 1 d . . .
H3 H 0.5624 -0.3749 0.5485 0.044 Uiso 1 1 calc R . .
C4 C 0.4527(4) -0.2750(6) 0.51388(18) 0.0369(17) Uani 1 1 d . . .
H4A H 0.4102 -0.2403 0.5161 0.044 Uiso 1 1 calc R . .
H4B H 0.4440 -0.3481 0.5104 0.044 Uiso 1 1 calc R . .
C5 C 0.4854(5) -0.2352(8) 0.4786(2) 0.062(3) Uani 1 1 d . . .
H5A H 0.5028 -0.1675 0.4846 0.093 Uiso 1 1 calc R . .
H5B H 0.4532 -0.2318 0.4558 0.093 Uiso 1 1 calc R . .
H5C H 0.5214 -0.2802 0.4726 0.093 Uiso 1 1 calc R . .
C6 C 0.5494(3) -0.1307(5) 0.63809(15) 0.0243(13) Uani 1 1 d . . .
C7 C 0.6096(3) -0.0831(5) 0.64565(16) 0.0260(14) Uani 1 1 d . . .
H7 H 0.6427 -0.0877 0.6273 0.031 Uiso 1 1 calc R . .
C8 C 0.6206(3) -0.0285(5) 0.68054(16) 0.0236(13) Uani 1 1 d . . .
H8 H 0.6614 0.0049 0.6861 0.028 Uiso 1 1 calc R . .
C9 C 0.5716(3) -0.0226(5) 0.70773(15) 0.0213(12) Uani 1 1 d . . .
C10 C 0.5108(3) -0.0652(5) 0.69806(15) 0.0227(13) Uani 1 1 d . . .
H10 H 0.4766 -0.0572 0.7155 0.027 Uiso 1 1 calc R . .
C11 C 0.4989(3) -0.1192(5) 0.66349(16) 0.0274(14) Uani 1 1 d . . .
H11 H 0.4569 -0.1481 0.6571 0.033 Uiso 1 1 calc R . .
C12 C 0.5873(3) 0.0233(5) 0.74739(16) 0.0219(12) Uani 1 1 d . . .
C13 C 0.5418(3) 0.0743(5) 0.76826(16) 0.0196(12) Uani 1 1 d . . .
H13 H 0.4983 0.0830 0.7569 0.024 Uiso 1 1 calc R . .
C14 C 0.5592(3) 0.1133(5) 0.80589(16) 0.0214(12) Uani 1 1 d . . .
C15 C 0.6222(3) 0.1024(5) 0.82234(16) 0.0231(13) Uani 1 1 d . . .
H15 H 0.6339 0.1304 0.8477 0.028 Uiso 1 1 calc R . .
C16 C 0.6700(3) 0.0495(5) 0.80168(15) 0.0193(11) Uani 1 1 d . . .
C17 C 0.6511(3) 0.0095(5) 0.76458(16) 0.0215(12) Uani 1 1 d . . .
H17 H 0.6820 -0.0277 0.7507 0.026 Uiso 1 1 calc R . .
C18 C 0.5100(3) 0.1632(5) 0.82987(16) 0.0243(13) Uani 1 1 d . . .
C19 C 0.4450(3) 0.1288(6) 0.8302(2) 0.0375(17) Uani 1 1 d . . .
H19 H 0.4298 0.0786 0.8118 0.045 Uiso 1 1 calc R . .
C20 C 0.4031(4) 0.1656(7) 0.8564(2) 0.047(2) Uani 1 1 d . . .
H20 H 0.3593 0.1411 0.8561 0.056 Uiso 1 1 calc R . .
C21 C 0.4241(4) 0.2372(6) 0.8831(2) 0.0403(18) Uani 1 1 d . . .
C22 C 0.4866(3) 0.2780(5) 0.88305(18) 0.0283(14) Uani 1 1 d . . .
H22 H 0.5003 0.3296 0.9012 0.034 Uiso 1 1 calc R . .
C23 C 0.5292(3) 0.2416(5) 0.85568(16) 0.0233(13) Uani 1 1 d . . .
H23 H 0.5716 0.2706 0.8547 0.028 Uiso 1 1 calc R A .
N11A N 0.3478(6) 0.3328(9) 0.9684(4) 0.033(3) Uiso 0.50 1 d PD A 1
N12A N 0.3899(6) 0.2585(9) 0.9202(4) 0.031(3) Uiso 0.50 1 d PD A 1
C24A C 0.3844(8) 0.3516(10) 0.9372(4) 0.028(4) Uiso 0.50 1 d PD A 1
C25A C 0.3553(9) 0.1822(11) 0.9390(5) 0.048(4) Uiso 0.50 1 d PD A 1
C26A C 0.3301(9) 0.2304(11) 0.9709(5) 0.050(4) Uiso 0.50 1 d PD A 1
C27A C 0.3333(8) 0.4086(11) 0.9993(5) 0.037(4) Uiso 0.50 1 d PD A 1
C28A C 0.3904(12) 0.4126(19) 1.0334(7) 0.069(7) Uiso 0.50 1 d PD A 1
N11B N 0.3321(7) 0.3423(10) 0.9581(4) 0.043(4) Uiso 0.50 1 d PD A 2
N12B N 0.3763(7) 0.2685(10) 0.9111(4) 0.038(4) Uiso 0.50 1 d PD A 2
C24B C 0.3750(8) 0.3605(11) 0.9298(5) 0.034(5) Uiso 0.50 1 d PD A 2
C25B C 0.3354(8) 0.1948(11) 0.9268(5) 0.041(4) Uiso 0.50 1 d PD A 2
C26B C 0.3088(8) 0.2423(11) 0.9581(5) 0.044(4) Uiso 0.50 1 d PD A 2
C27B C 0.3156(9) 0.4196(14) 0.9886(6) 0.055(5) Uiso 0.50 1 d PD A 2
C28B C 0.3742(10) 0.4266(15) 1.0228(6) 0.049(5) Uiso 0.50 1 d PD A 2
C29 C 0.7383(3) 0.0345(5) 0.81887(16) 0.0204(12) Uani 1 1 d . . .
C30 C 0.7553(3) 0.0359(5) 0.85953(17) 0.0283(14) Uani 1 1 d . . .
H30 H 0.7220 0.0467 0.8774 0.034 Uiso 1 1 calc R . .
C31 C 0.8197(3) 0.0219(5) 0.87442(17) 0.0270(14) Uani 1 1 d . . .
H31 H 0.8306 0.0242 0.9021 0.032 Uiso 1 1 calc R . .
C32 C 0.8674(3) 0.0048(5) 0.84865(18) 0.0265(13) Uani 1 1 d . . .
C33 C 0.8529(3) 0.0007(5) 0.80818(17) 0.0242(13) Uani 1 1 d . . .
H33 H 0.8862 -0.0136 0.7907 0.029 Uiso 1 1 calc R . .
C34 C 0.7883(3) 0.0181(5) 0.79381(16) 0.0240(13) Uani 1 1 d . . .
H34 H 0.7781 0.0187 0.7660 0.029 Uiso 1 1 calc R . .
C35 C 0.9875(3) 0.0275(5) 0.84762(19) 0.0303(15) Uani 1 1 d . . .
C36 C 0.9521(3) -0.0623(6) 0.8983(2) 0.0345(16) Uani 1 1 d . . .
H36 H 0.9238 -0.0949 0.9154 0.041 Uiso 1 1 calc R . .
C37 C 1.0192(3) -0.0562(6) 0.9027(2) 0.0387(17) Uani 1 1 d . . .
H37 H 1.0467 -0.0851 0.9235 0.046 Uiso 1 1 calc R . .
C38 C 1.1086(3) 0.0256(7) 0.8668(2) 0.0421(19) Uani 1 1 d . . .
H38A H 1.1140 0.0400 0.8386 0.051 Uiso 1 1 calc R . .
H38B H 1.1375 -0.0320 0.8748 0.051 Uiso 1 1 calc R . .
C39 C 1.1284(4) 0.1168(7) 0.8913(3) 0.056(2) Uani 1 1 d . . .
H39A H 1.0995 0.1735 0.8836 0.084 Uiso 1 1 calc R . .
H39B H 1.1739 0.1349 0.8869 0.084 Uiso 1 1 calc R . .
H39C H 1.1248 0.1015 0.9194 0.084 Uiso 1 1 calc R . .
C40 C 0.3843(3) 0.0741(5) 0.56134(17) 0.0274(14) Uani 1 1 d . . .
C41 C 0.3363(4) 0.2275(6) 0.5678(2) 0.0424(19) Uani 1 1 d . . .
H41 H 0.3253 0.2913 0.5784 0.051 Uiso 1 1 calc R . .
C42 C 0.3118(4) 0.1868(6) 0.5343(2) 0.0420(19) Uani 1 1 d . . .
H42 H 0.2802 0.2166 0.5159 0.050 Uiso 1 1 calc R . .
C43 C 0.3316(3) 0.0257(5) 0.49639(17) 0.0284(14) Uani 1 1 d . . .
H43A H 0.2876 0.0381 0.4831 0.034 Uiso 1 1 calc R . .
H43B H 0.3331 -0.0454 0.5054 0.034 Uiso 1 1 calc R . .
C44 C 0.3835(4) 0.0419(7) 0.4670(2) 0.0437(19) Uani 1 1 d . . .
H44A H 0.3809 0.1114 0.4571 0.066 Uiso 1 1 calc R . .
H44B H 0.3760 -0.0052 0.4448 0.066 Uiso 1 1 calc R . .
H44C H 0.4272 0.0300 0.4801 0.066 Uiso 1 1 calc R . .
C45 C 0.4257(3) 0.1803(5) 0.61895(17) 0.0268(14) Uani 1 1 d . . .
C46 C 0.4917(3) 0.1612(5) 0.61807(15) 0.0248(13) Uani 1 1 d . . .
H46 H 0.5079 0.1263 0.5962 0.030 Uiso 1 1 calc R . .
C47 C 0.5346(3) 0.1927(5) 0.64894(15) 0.0238(13) Uani 1 1 d . . .
H47 H 0.5801 0.1788 0.6482 0.029 Uiso 1 1 calc R . .
C48 C 0.5119(3) 0.2453(5) 0.68166(15) 0.0232(13) Uani 1 1 d . . .
C49 C 0.4441(3) 0.2622(6) 0.68142(19) 0.0343(16) Uani 1 1 d . . .
H49 H 0.4270 0.2967 0.7030 0.041 Uiso 1 1 calc R . .
C50 C 0.4021(3) 0.2302(6) 0.65096(19) 0.0369(17) Uani 1 1 d . . .
H50 H 0.3563 0.2422 0.6517 0.044 Uiso 1 1 calc R . .
C51 C 0.5598(3) 0.2811(5) 0.71414(16) 0.0211(12) Uani 1 1 d . . .
C52 C 0.6247(3) 0.2536(5) 0.71546(15) 0.0224(13) Uani 1 1 d . . .
H52 H 0.6389 0.2104 0.6954 0.027 Uiso 1 1 calc R . .
C53 C 0.6707(3) 0.2862(5) 0.74500(15) 0.0223(12) Uani 1 1 d . . .
C54 C 0.6485(3) 0.3498(5) 0.77443(15) 0.0230(13) Uani 1 1 d . . .
H54 H 0.6787 0.3721 0.7952 0.028 Uiso 1 1 calc R . .
C55 C 0.5834(3) 0.3809(5) 0.77394(16) 0.0260(13) Uani 1 1 d . . .
C56 C 0.5398(3) 0.3482(5) 0.74291(15) 0.0229(13) Uani 1 1 d . . .
H56 H 0.4958 0.3720 0.7413 0.028 Uiso 1 1 calc R . .
C57 C 0.7414(3) 0.2660(5) 0.74265(15) 0.0220(12) Uani 1 1 d . . .
C58 C 0.7678(3) 0.2628(5) 0.70566(16) 0.0277(14) Uani 1 1 d . . .
H58 H 0.7388 0.2646 0.6825 0.033 Uiso 1 1 calc R . .
C59 C 0.8337(3) 0.2573(5) 0.70182(17) 0.0295(14) Uani 1 1 d . . .
H59 H 0.8501 0.2560 0.6763 0.035 Uiso 1 1 calc R . .
C60 C 0.8772(3) 0.2535(5) 0.73557(17) 0.0227(12) Uani 1 1 d . . .
C61 C 0.8528(3) 0.2536(5) 0.77255(15) 0.0231(13) Uani 1 1 d . . .
H61 H 0.8819 0.2489 0.7956 0.028 Uiso 1 1 calc R . .
C62 C 0.7857(3) 0.2605(5) 0.77568(15) 0.0229(13) Uani 1 1 d . . .
H62 H 0.7693 0.2616 0.8013 0.028 Uiso 1 1 calc R . .
C63 C 0.9949(3) 0.2055(6) 0.75043(17) 0.0298(15) Uani 1 1 d . . .
C64 C 0.9716(3) 0.3197(6) 0.70221(18) 0.0335(16) Uani 1 1 d . . .
H64 H 0.9479 0.3636 0.6842 0.040 Uiso 1 1 calc R . .
C65 C 1.0377(4) 0.3035(7) 0.7051(2) 0.046(2) Uani 1 1 d . . .
H65 H 1.0693 0.3349 0.6898 0.055 Uiso 1 1 calc R . .
C66 C 1.1161(4) 0.1936(7) 0.7455(3) 0.053(2) Uiso 1 1 d D . .
C67A C 1.1501(14) 0.2846(19) 0.7715(8) 0.098(9) Uiso 0.50 1 d PD B 1
C67B C 1.1480(9) 0.2440(16) 0.7851(5) 0.055(5) Uiso 0.50 1 d PD B 2
C68 C 0.5631(3) 0.4565(5) 0.80371(15) 0.0274(14) Uani 1 1 d . . .
C69 C 0.6074(4) 0.5079(6) 0.8279(2) 0.045(2) Uani 1 1 d . . .
H69 H 0.6529 0.4982 0.8250 0.054 Uiso 1 1 calc R . .
C70 C 0.5883(4) 0.5742(7) 0.8570(2) 0.048(2) Uani 1 1 d . . .
H70 H 0.6206 0.6084 0.8735 0.057 Uiso 1 1 calc R . .
C71 C 0.5245(4) 0.5895(5) 0.86148(18) 0.0377(17) Uani 1 1 d . . .
C72 C 0.4772(4) 0.5409(6) 0.8366(2) 0.045(2) Uani 1 1 d . . .
H72 H 0.4319 0.5526 0.8396 0.054 Uiso 1 1 calc R . .
C73 C 0.4957(4) 0.4766(6) 0.80807(19) 0.0404(18) Uani 1 1 d . . .
H73 H 0.4632 0.4450 0.7909 0.048 Uiso 1 1 calc R A .
N9A N 0.4413(7) 0.7060(9) 0.9398(3) 0.027(3) Uiso 0.50 1 d PD A 1
N10A N 0.4948(5) 0.6568(7) 0.8903(3) 0.017(2) Uiso 0.50 1 d PD A 1
C74A C 0.4488(8) 0.6253(10) 0.9170(4) 0.026(4) Uiso 0.50 1 d PD A 1
C75A C 0.5161(7) 0.7554(9) 0.8975(3) 0.023(2) Uiso 0.50 1 d PD A 1
C76A C 0.4826(7) 0.7866(9) 0.9292(3) 0.024(3) Uiso 0.50 1 d PD A 1
C77A C 0.4039(8) 0.7035(14) 0.9759(4) 0.035(4) Uiso 0.50 1 d PD A 1
C78A C 0.4497(9) 0.6773(16) 1.0128(4) 0.046(4) Uiso 0.50 1 d PD A 1
N9B N 0.4624(7) 0.7099(10) 0.9423(4) 0.040(4) Uiso 0.50 1 d PD A 2
N10B N 0.5174(7) 0.6512(10) 0.8942(4) 0.037(3) Uiso 0.50 1 d PD A 2
C74B C 0.4656(8) 0.6295(10) 0.9187(4) 0.029(4) Uiso 0.50 1 d PD A 2
C75B C 0.5456(10) 0.7451(14) 0.9028(6) 0.065(6) Uiso 0.50 1 d PD A 2
C76B C 0.5137(12) 0.7788(16) 0.9357(6) 0.085(7) Uiso 0.50 1 d PD A 2
C77B C 0.4168(9) 0.7268(17) 0.9739(4) 0.053(7) Uiso 0.50 1 d PD A 2
C78B C 0.4552(10) 0.7211(18) 1.0143(5) 0.054(5) Uiso 0.50 1 d PD A 2
F1 F 0.7972(2) 0.8263(4) 0.53771(12) 0.0572(14) Uani 1 1 d . . .
F2 F 0.7482(3) 0.9070(4) 0.58707(15) 0.0632(14) Uani 1 1 d . . .
F3 F 0.7799(3) 0.7825(4) 0.62935(13) 0.0633(14) Uani 1 1 d . . .
F4 F 0.8278(2) 0.7029(4) 0.58085(13) 0.0519(12) Uani 1 1 d . . .
F5 F 0.8548(2) 0.8631(4) 0.59481(13) 0.0566(13) Uani 1 1 d . . .
F6 F 0.7223(2) 0.7460(5) 0.57153(18) 0.0759(17) Uani 1 1 d . . .
P1 P 0.78840(9) 0.80503(17) 0.58415(5) 0.0379(5) Uani 1 1 d . . .
F7 F 0.8219(3) 0.8495(5) 0.94030(19) 0.0881(19) Uiso 1 1 d . C .
F8 F 0.7185(4) 0.7990(7) 0.9454(2) 0.120(3) Uiso 1 1 d . C .
F9 F 0.7417(4) 0.6534(6) 0.9181(2) 0.111(2) Uiso 1 1 d . C .
F10A F 0.8004(5) 0.7172(8) 0.9758(3) 0.046(2) Uiso 0.50 1 d P C 1
F11A F 0.8547(7) 0.6931(10) 0.9227(4) 0.085(4) Uiso 0.50 1 d P C 1
F12A F 0.7880(8) 0.7883(12) 0.8866(4) 0.098(4) Uiso 0.50 1 d P C 1
F10B F 0.8103(8) 0.6878(13) 0.9597(5) 0.107(5) Uiso 0.50 1 d P C 2
F11B F 0.8301(8) 0.7174(12) 0.8992(5) 0.100(4) Uiso 0.50 1 d P C 2
F12B F 0.7428(7) 0.8071(9) 0.8904(3) 0.074(3) Uiso 0.50 1 d P C 2
P2 P 0.78075(12) 0.7513(2) 0.92775(7) 0.0562(6) Uiso 1 1 d . . .
F13 F 0.2400(4) 0.8510(7) 0.8515(3) 0.124(3) Uiso 1 1 d . D .
F14 F 0.3287(6) 0.9191(9) 0.8307(3) 0.167(4) Uiso 1 1 d . D .
F15A F 0.3613(8) 0.9440(11) 0.8995(5) 0.093(4) Uiso 0.50 1 d P D 1
F16A F 0.3178(11) 0.7896(18) 0.8933(8) 0.161(8) Uiso 0.50 1 d P D 1
F17A F 0.2539(9) 0.9074(15) 0.9052(6) 0.127(6) Uiso 0.50 1 d P D 1
F18A F 0.2790(8) 0.9946(13) 0.8812(6) 0.108(5) Uiso 0.50 1 d P D 1
F15B F 0.3831(10) 0.9227(15) 0.8799(6) 0.130(6) Uiso 0.50 1 d P D 2
F16B F 0.3397(7) 0.7863(11) 0.8609(4) 0.091(4) Uiso 0.50 1 d P D 2
F17B F 0.2962(9) 0.8411(15) 0.9158(5) 0.116(5) Uiso 0.50 1 d P D 2
F18B F 0.2719(7) 1.0125(10) 0.8562(4) 0.081(4) Uiso 0.50 1 d P D 2
P3 P 0.30571(18) 0.8907(3) 0.87211(11) 0.0860(9) Uiso 1 1 d . . .
C80 C 0.2497(6) 0.4636(9) 0.4939(4) 0.084(3) Uani 1 1 d . . .
H80A H 0.2368 0.5309 0.4842 0.125 Uiso 1 1 calc R . .
H80B H 0.2281 0.4492 0.5182 0.125 Uiso 1 1 calc R . .
H80C H 0.2365 0.4131 0.4737 0.125 Uiso 1 1 calc R . .
C81 C 0.3243(6) 0.4599(8) 0.5024(3) 0.061(3) Uani 1 1 d . . .
N80 N 0.3781(5) 0.4591(7) 0.5097(3) 0.075(3) Uani 1 1 d . . .

loop_
_atom_site_aniso_label
_atom_site_aniso_U_11
_atom_site_aniso_U_22
_atom_site_aniso_U_33
_atom_site_aniso_U_23
_atom_site_aniso_U_13
_atom_site_aniso_U_12
Au1 0.02634(12) 0.03163(15) 0.01366(9) -0.00237(9) -0.00505(7) 0.00048(10)
Au2 0.03397(15) 0.04105(18) 0.02950(13) -0.00618(11) 0.00779(10) 0.00465(12)
Au3 0.01934(12) 0.03835(16) 0.02687(12) -0.00411(10) 0.00010(8) 0.00347(10)
N1 0.051(3) 0.033(3) 0.012(2) -0.004(2) 0.000(2) -0.001(3)
N2 0.035(3) 0.033(3) 0.0097(19) -0.002(2) 0.0004(18) 0.003(2)
N3 0.021(2) 0.032(3) 0.028(2) -0.007(2) -0.0062(19) 0.005(2)
N4 0.022(2) 0.037(3) 0.020(2) 0.000(2) -0.0057(18) 0.000(2)
N5 0.020(3) 0.051(4) 0.033(3) -0.002(3) -0.009(2) 0.013(3)
N6 0.023(3) 0.033(3) 0.026(2) -0.002(2) -0.006(2) 0.009(2)
N7 0.030(3) 0.051(4) 0.031(3) -0.009(3) 0.007(2) -0.003(3)
N8 0.028(3) 0.033(3) 0.020(2) -0.004(2) 0.0046(19) -0.004(2)
C1 0.029(3) 0.033(4) 0.017(2) 0.000(3) -0.005(2) -0.005(3)
C2 0.043(4) 0.038(4) 0.024(3) 0.002(3) 0.002(3) 0.009(3)
C3 0.054(4) 0.029(4) 0.028(3) -0.006(3) 0.010(3) 0.006(3)
C4 0.044(4) 0.043(5) 0.023(3) -0.012(3) -0.004(3) -0.009(3)
C5 0.086(7) 0.079(7) 0.019(3) -0.004(4) -0.005(4) -0.033(6)
C6 0.037(3) 0.023(3) 0.012(2) 0.001(2) -0.006(2) 0.006(3)
C7 0.025(3) 0.038(4) 0.015(2) 0.002(2) 0.001(2) 0.006(3)
C8 0.023(3) 0.033(4) 0.014(2) 0.004(2) 0.000(2) 0.001(3)
C9 0.027(3) 0.026(3) 0.011(2) 0.002(2) 0.001(2) 0.002(3)
C10 0.020(3) 0.035(4) 0.014(2) 0.002(2) 0.0007(19) 0.003(3)
C11 0.020(3) 0.048(4) 0.014(2) 0.001(3) -0.006(2) 0.001(3)
C12 0.021(3) 0.028(3) 0.017(2) -0.001(2) -0.002(2) -0.002(2)
C13 0.016(3) 0.022(3) 0.020(2) -0.001(2) -0.0002(19) -0.001(2)
C14 0.020(3) 0.023(3) 0.021(3) 0.000(2) 0.003(2) 0.000(2)
C15 0.022(3) 0.031(4) 0.015(2) -0.005(2) -0.002(2) -0.001(3)
C16 0.022(3) 0.020(3) 0.016(2) -0.001(2) 0.0022(19) -0.004(2)
C17 0.024(3) 0.025(3) 0.015(2) -0.003(2) 0.002(2) 0.004(3)
C18 0.020(3) 0.034(4) 0.019(2) -0.002(3) 0.006(2) -0.001(3)
C19 0.034(4) 0.036(4) 0.045(4) -0.017(3) 0.012(3) -0.011(3)
C20 0.027(4) 0.054(5) 0.063(5) -0.020(4) 0.026(3) -0.011(4)
C21 0.037(4) 0.041(5) 0.045(4) -0.014(4) 0.025(3) -0.002(3)
C22 0.031(3) 0.029(4) 0.026(3) -0.001(3) 0.008(2) 0.001(3)
C23 0.018(3) 0.030(4) 0.023(3) 0.001(2) 0.005(2) -0.007(3)
C29 0.018(3) 0.024(3) 0.019(2) -0.002(2) 0.000(2) 0.002(2)
C30 0.025(3) 0.042(4) 0.019(3) -0.002(3) 0.005(2) -0.003(3)
C31 0.024(3) 0.036(4) 0.019(3) 0.003(3) -0.005(2) 0.001(3)
C32 0.028(3) 0.025(4) 0.025(3) -0.002(3) -0.006(2) 0.004(3)
C33 0.022(3) 0.027(4) 0.024(3) -0.008(3) 0.002(2) 0.004(3)
C34 0.027(3) 0.028(4) 0.016(2) -0.010(2) -0.003(2) 0.004(3)
C35 0.026(3) 0.037(4) 0.028(3) -0.007(3) -0.004(2) 0.012(3)
C36 0.032(3) 0.035(4) 0.034(3) 0.002(3) -0.008(3) 0.011(3)
C37 0.033(4) 0.037(4) 0.044(4) 0.001(3) -0.010(3) 0.013(3)
C38 0.022(3) 0.064(6) 0.039(4) 0.000(4) -0.001(3) 0.010(3)
C39 0.034(4) 0.067(6) 0.067(6) -0.006(5) 0.002(4) -0.004(4)
C40 0.030(3) 0.031(4) 0.021(3) -0.003(3) -0.003(2) -0.002(3)
C41 0.046(4) 0.038(4) 0.040(4) -0.004(3) -0.020(3) 0.012(4)
C42 0.041(4) 0.047(5) 0.035(4) 0.000(3) -0.017(3) 0.005(4)
C43 0.030(3) 0.033(4) 0.021(3) -0.004(3) -0.010(2) -0.003(3)
C44 0.039(4) 0.057(5) 0.034(4) -0.012(4) 0.001(3) -0.005(4)
C45 0.028(3) 0.030(4) 0.022(3) -0.003(3) -0.004(2) -0.002(3)
C46 0.025(3) 0.039(4) 0.011(2) -0.007(2) 0.0020(19) 0.003(3)
C47 0.019(3) 0.037(4) 0.015(2) -0.005(2) -0.0005(19) 0.003(3)
C48 0.023(3) 0.036(4) 0.011(2) 0.002(2) 0.0013(19) -0.003(3)
C49 0.029(3) 0.044(4) 0.030(3) -0.022(3) 0.005(3) -0.004(3)
C50 0.022(3) 0.059(5) 0.029(3) -0.018(3) 0.001(2) 0.002(3)
C51 0.026(3) 0.021(3) 0.016(2) 0.001(2) -0.001(2) -0.004(2)
C52 0.027(3) 0.029(4) 0.012(2) -0.002(2) -0.001(2) -0.006(3)
C53 0.034(3) 0.023(3) 0.010(2) 0.004(2) -0.002(2) -0.001(3)
C54 0.032(3) 0.023(3) 0.014(2) 0.004(2) -0.002(2) -0.008(3)
C55 0.042(4) 0.025(3) 0.012(2) 0.002(2) 0.003(2) -0.004(3)
C56 0.026(3) 0.030(4) 0.013(2) 0.002(2) 0.004(2) -0.003(3)
C57 0.026(3) 0.025(3) 0.014(2) 0.002(2) -0.005(2) -0.005(3)
C58 0.027(3) 0.037(4) 0.017(2) -0.005(3) -0.005(2) -0.002(3)
C59 0.038(4) 0.035(4) 0.015(2) -0.004(3) 0.004(2) 0.003(3)
C60 0.023(3) 0.020(3) 0.025(3) 0.000(2) 0.000(2) 0.000(2)
C61 0.028(3) 0.026(3) 0.014(2) -0.003(2) -0.001(2) -0.005(3)
C62 0.029(3) 0.028(4) 0.011(2) 0.002(2) -0.002(2) -0.004(3)
C63 0.025(3) 0.041(4) 0.024(3) -0.011(3) 0.010(2) -0.001(3)
C64 0.032(3) 0.046(5) 0.024(3) -0.002(3) 0.010(2) -0.007(3)
C65 0.048(5) 0.053(5) 0.039(4) -0.008(4) 0.021(3) -0.014(4)
C68 0.049(4) 0.023(3) 0.011(2) -0.001(2) 0.006(2) -0.010(3)
C69 0.047(4) 0.059(5) 0.032(3) -0.014(4) 0.015(3) -0.025(4)
C70 0.060(5) 0.055(5) 0.031(3) -0.018(4) 0.022(3) -0.027(4)
C71 0.069(5) 0.026(4) 0.021(3) -0.002(3) 0.018(3) -0.004(4)
C72 0.068(5) 0.042(5) 0.026(3) -0.007(3) 0.002(3) 0.024(4)
C73 0.049(4) 0.048(5) 0.024(3) -0.012(3) -0.004(3) 0.011(4)
F1 0.051(3) 0.093(4) 0.027(2) 0.011(2) -0.0058(18) 0.003(3)
F2 0.065(3) 0.070(4) 0.054(3) 0.012(3) -0.001(2) 0.024(3)
F3 0.084(4) 0.077(4) 0.030(2) 0.017(2) 0.015(2) 0.019(3)
F4 0.060(3) 0.056(3) 0.039(2) 0.002(2) -0.001(2) 0.002(2)
F5 0.052(3) 0.069(3) 0.046(3) 0.013(2) -0.021(2) -0.016(3)
F6 0.036(3) 0.098(5) 0.093(4) 0.005(4) -0.004(3) -0.018(3)
P1 0.0348(9) 0.0546(13) 0.0236(8) 0.0090(8) -0.0033(7) 0.0001(9)
C80 0.081(8) 0.080(8) 0.086(8) -0.004(7) -0.015(6) -0.006(7)
C81 0.074(7) 0.060(6) 0.046(5) -0.005(4) -0.007(5) -0.005(5)
N80 0.081(7) 0.082(7) 0.062(5) -0.018(5) -0.009(5) -0.005(5)

loop_
_atom_type_symbol
_atom_type_description
_atom_type_scat_dispersion_real
_atom_type_scat_dispersion_imag
_atom_type_scat_source
C C 0.0033 0.0016 'International Tables Vol C Tables 4.2.6.8 and 6.1.1.4'
H H 0.0000 0.0000 'International Tables Vol C Tables 4.2.6.8 and 6.1.1.4'
N N 0.0061 0.0033 'International Tables Vol C Tables 4.2.6.8 and 6.1.1.4'
F F 0.0171 0.0103 'International Tables Vol C Tables 4.2.6.8 and 6.1.1.4'
P P 0.1023 0.0942 'International Tables Vol C Tables 4.2.6.8 and 6.1.1.4'
Au Au -2.0133 8.8022 'International Tables Vol C Tables 4.2.6.8 and 6.1.1.4'
O O 0.0106 0.0060 'International Tables Vol C Tables 4.2.6.8 and 6.1.1.4'

loop_
_geom_angle_atom_site_label_1
_geom_angle_atom_site_label_2
_geom_angle_atom_site_label_3
_geom_angle
C1 Au1 C40 176.1(3)
C74A Au2 C24B 170.7(7)
C74A Au2 C24A 173.3(5)
C24B Au2 C24A 9.2(8)
C74A Au2 C74B 8.5(7)
C24B Au2 C74B 178.6(5)
C24A Au2 C74B 170.5(7)
C63 Au3 C35 177.7(3)
C3 N1 C1 111.7(5)
C3 N1 C4 124.0(6)
C1 N1 C4 124.0(6)
C1 N2 C2 112.2(5)
C1 N2 C6 123.4(5)
C2 N2 C6 124.4(5)
C40 N3 C41 110.7(5)
C40 N3 C45 125.8(5)
C41 N3 C45 122.9(6)
C40 N4 C42 111.0(5)
C40 N4 C43 123.5(6)
C42 N4 C43 125.1(5)
C37 N5 C35 111.6(6)
C37 N5 C38 124.2(6)
C35 N5 C38 124.2(6)
C35 N6 C36 111.0(5)
C35 N6 C32 125.2(5)
C36 N6 C32 123.7(6)
C63 N7 C65 112.1(6)
C63 N7 C66 124.7(7)
C65 N7 C66 123.3(6)
C63 N8 C64 110.5(5)
C63 N8 C60 127.0(5)
C64 N8 C60 122.3(5)
N1 C1 N2 103.3(6)
N1 C1 Au1 131.0(4)
N2 C1 Au1 125.0(5)
C3 C2 N2 105.5(6)
N1 C3 C2 107.2(6)
N1 C4 C5 110.2(6)
C7 C6 C11 121.2(5)
C7 C6 N2 119.3(5)
C11 C6 N2 119.5(6)
C6 C7 C8 118.8(5)
C7 C8 C9 120.4(6)
C10 C9 C8 119.2(5)
C10 C9 C12 121.0(5)
C8 C9 C12 119.6(5)
C11 C10 C9 121.1(5)
C10 C11 C6 119.1(6)
C13 C12 C17 119.3(5)
C13 C12 C9 123.4(5)
C17 C12 C9 117.3(5)
C12 C13 C14 120.6(5)
C15 C14 C13 120.2(5)
C15 C14 C18 118.1(5)
C13 C14 C18 121.6(5)
C14 C15 C16 120.4(5)
C17 C16 C15 118.2(5)
C17 C16 C29 119.8(5)
C15 C16 C29 121.9(5)
C16 C17 C12 121.2(5)
C23 C18 C19 117.4(5)
C23 C18 C14 120.2(5)
C19 C18 C14 122.2(6)
C20 C19 C18 121.6(6)
C21 C20 C19 120.0(7)
C20 C21 C22 121.3(6)
C20 C21 N12B 115.8(8)
C22 C21 N12B 122.9(8)
C20 C21 N12A 122.9(8)
C22 C21 N12A 114.0(8)
N12B C21 N12A 16.2(7)
C21 C22 C23 118.7(6)
C18 C23 C22 120.8(5)
C24A N11A C26A 112.4(10)
C24A N11A C27A 124.6(11)
C26A N11A C27A 122.8(11)
C24A N12A C25A 113.4(10)
C24A N12A C21 125.2(10)
C25A N12A C21 121.2(10)
N11A C24A N12A 103.2(10)
N11A C24A Au2 124.1(9)
N12A C24A Au2 132.8(9)
C26A C25A N12A 104.3(11)
C25A C26A N11A 106.6(11)
N11A C27A C28A 111.2(14)
C24B N11B C26B 113.5(11)
C24B N11B C27B 123.1(12)
C26B N11B C27B 123.2(12)
C24B N12B C25B 114.2(11)
C24B N12B C21 125.6(11)
C25B N12B C21 119.1(11)
N11B C24B N12B 101.5(10)
N11B C24B Au2 123.5(10)
N12B C24B Au2 135.0(10)
C26B C25B N12B 104.4(11)
C25B C26B N11B 106.2(11)
N11B C27B C28B 110.0(14)
C34 C29 C30 117.5(5)
C34 C29 C16 119.3(5)
C30 C29 C16 123.2(5)
C31 C30 C29 121.5(6)
C32 C31 C30 119.1(5)
C31 C32 C33 121.7(6)
C31 C32 N6 119.9(5)
C33 C32 N6 118.4(6)
C32 C33 C34 118.2(5)
C29 C34 C33 122.0(5)
N6 C35 N5 104.8(6)
N6 C35 Au3 127.8(4)
N5 C35 Au3 127.3(5)
C37 C36 N6 105.3(6)
N5 C37 C36 107.3(6)
N5 C38 C39 110.5(6)
N4 C40 N3 104.6(6)
N4 C40 Au1 124.6(5)
N3 C40 Au1 130.7(4)
C42 C41 N3 106.1(7)
C41 C42 N4 107.5(6)
N4 C43 C44 112.3(5)
C46 C45 C50 120.0(5)
C46 C45 N3 119.9(5)
C50 C45 N3 119.8(6)
C45 C46 C47 119.9(5)
C46 C47 C48 121.2(5)
C49 C48 C47 116.8(5)
C49 C48 C51 123.2(5)
C47 C48 C51 120.0(5)
C50 C49 C48 121.6(6)
C49 C50 C45 120.5(6)
C52 C51 C56 118.2(5)
C52 C51 C48 121.3(5)
C56 C51 C48 120.4(5)
C51 C52 C53 122.8(6)
C52 C53 C54 117.5(6)
C52 C53 C57 121.2(5)
C54 C53 C57 120.8(5)
C55 C54 C53 121.6(5)
C54 C55 C56 118.4(6)
C54 C55 C68 119.8(5)
C56 C55 C68 121.4(6)
C55 C56 C51 121.3(6)
C62 C57 C58 116.8(5)
C62 C57 C53 123.3(5)
C58 C57 C53 119.5(5)
C59 C58 C57 122.1(5)
C58 C59 C60 120.0(5)
C61 C60 C59 119.6(5)
C61 C60 N8 121.7(5)
C59 C60 N8 118.4(5)
C60 C61 C62 119.3(5)
C61 C62 C57 122.2(5)
N7 C63 N8 104.6(6)
N7 C63 Au3 125.8(5)
N8 C63 Au3 129.3(4)
C65 C64 N8 106.1(7)
N7 C65 C64 106.8(6)
N7 C66 C67B 112.3(9)
N7 C66 C67A 102.9(12)
C67B C66 C67A 25.5(11)
C69 C68 C73 116.9(6)
C69 C68 C55 122.5(7)
C73 C68 C55 120.6(6)
C68 C69 C70 122.3(8)
C71 C70 C69 119.8(7)
C70 C71 N10B 109.6(9)
C70 C71 C72 120.0(7)
N10B C71 C72 130.2(9)
C70 C71 N10A 127.7(8)
N10B C71 N10A 18.7(6)
C72 C71 N10A 112.2(8)
C73 C72 C71 120.2(8)
C72 C73 C68 120.6(7)
C74A N9A C76A 111.3(10)
C74A N9A C77A 123.0(12)
C76A N9A C77A 124.8(11)
C75A N10A C74A 112.2(9)
C75A N10A C71 122.9(9)
C74A N10A C71 124.4(9)
N9A C74A N10A 104.0(11)
N9A C74A Au2 129.3(10)
N10A C74A Au2 125.7(8)
C76A C75A N10A 104.6(10)
C75A C76A N9A 107.8(10)
N9A C77A C78A 110.7(12)
C74B N9B C76B 110.5(12)
C74B N9B C77B 127.8(14)
C76B N9B C77B 121.6(14)
C71 N10B C75B 128.8(12)
C71 N10B C74B 118.0(11)
C75B N10B C74B 111.8(11)
N9B C74B N10B 105.1(12)
N9B C74B Au2 127.8(10)
N10B C74B Au2 126.0(9)
N10B C75B C76B 104.1(13)
C75B C76B N9B 108.0(14)
N9B C77B C78B 109.3(14)
F5 P1 F4 90.0(3)
F5 P1 F3 91.1(3)
F4 P1 F3 89.9(3)
F5 P1 F2 90.6(3)
F4 P1 F2 179.3(3)
F3 P1 F2 90.5(3)
F5 P1 F6 177.6(3)
F4 P1 F6 89.2(3)
F3 P1 F6 91.1(3)
F2 P1 F6 90.2(3)
F5 P1 F1 89.2(3)
F4 P1 F1 89.4(3)
F3 P1 F1 179.2(3)
F2 P1 F1 90.3(3)
F6 P1 F1 88.5(3)
F10B P2 F12A 144.6(10)
F10B P2 F11B 92.6(10)
F12A P2 F11B 52.2(8)
F10B P2 F9 81.7(7)
F12A P2 F9 99.3(7)
F11B P2 F9 88.4(7)
F10B P2 F8 104.6(8)
F12A P2 F8 110.8(7)
F11B P2 F8 162.3(8)
F9 P2 F8 90.0(5)
F10B P2 F7 95.1(7)
F12A P2 F7 84.1(6)
F11B P2 F7 92.9(6)
F9 P2 F7 176.5(4)
F8 P2 F7 89.7(4)
F10B P2 F12B 172.0(8)
F12A P2 F12B 36.1(6)
F11B P2 F12B 86.5(8)
F9 P2 F12B 90.4(6)
F8 P2 F12B 76.0(6)
F7 P2 F12B 92.9(5)
F10B P2 F10A 24.4(7)
F12A P2 F10A 160.6(7)
F11B P2 F10A 114.2(8)
F9 P2 F10A 93.6(5)
F8 P2 F10A 83.5(5)
F7 P2 F10A 82.9(4)
F12B P2 F10A 159.1(6)
F10B P2 F11A 59.7(8)
F12A P2 F11A 84.9(8)
F11B P2 F11A 34.3(6)
F9 P2 F11A 92.7(6)
F8 P2 F11A 163.4(6)
F7 P2 F11A 86.7(5)
F12B P2 F11A 120.4(7)
F10A P2 F11A 80.0(6)
F18A F17A P3 58.0(9)
P3 F18A F17A 63.9(10)
F18A P3 F16A 138.1(13)
F18A P3 F14 95.7(9)
F16A P3 F14 125.9(11)
F18A P3 F13 95.0(7)
F16A P3 F13 91.2(9)
F14 P3 F13 88.9(6)
F18A P3 F15A 74.3(9)
F16A P3 F15A 91.6(10)
F14 P3 F15A 100.0(8)
F13 P3 F15A 166.6(7)
F18A P3 F16B 174.7(9)
F16A P3 F16B 45.5(10)
F14 P3 F16B 80.4(7)
F13 P3 F16B 88.6(6)
F15A P3 F16B 102.6(8)
F18A P3 F17A 58.1(9)
F16A P3 F17A 83.5(12)
F14 P3 F17A 148.1(9)
F13 P3 F17A 76.9(8)
F15A P3 F17A 90.4(9)
F16B P3 F17A 126.8(9)
F18A P3 F15B 95.1(10)
F16A P3 F15B 91.6(11)
F14 P3 F15B 74.7(9)
F13 P3 F15B 161.5(9)
F15A P3 F15B 31.4(7)
F16B P3 F15B 80.4(9)
F17A P3 F15B 121.6(10)
F18A P3 F17B 96.4(10)
F16A P3 F17B 41.7(10)
F14 P3 F17B 166.2(9)
F13 P3 F17B 96.8(7)
F15A P3 F17B 76.9(9)
F16B P3 F17B 87.0(8)
F17A P3 F17B 45.8(8)
F15B P3 F17B 97.5(10)
F18A P3 F18B 28.8(7)
F16A P3 F18B 163.5(11)
F14 P3 F18B 69.5(6)
F13 P3 F18B 82.5(6)
F15A P3 F18B 91.2(7)
F16B P3 F18B 148.8(7)
F17A P3 F18B 80.2(9)
F15B P3 F18B 99.2(9)
F17B P3 F18B 123.6(9)
N80 C81 C80 177.6(11)

loop_
_geom_bond_atom_site_label_1
_geom_bond_atom_site_label_2
_geom_bond_distance
Au1 C1 1.994(7)
Au1 C40 1.996(7)
Au2 C74A 1.918(14)
Au2 C24B 1.949(14)
Au2 C24A 2.022(13)
Au2 C74B 2.096(14)
Au3 C63 2.029(7)
Au3 C35 2.034(7)
N1 C3 1.355(9)
N1 C1 1.358(8)
N1 C4 1.484(8)
N2 C1 1.359(7)
N2 C2 1.369(9)
N2 C6 1.439(7)
N3 C40 1.360(8)
N3 C41 1.402(8)
N3 C45 1.453(7)
N4 C40 1.337(7)
N4 C42 1.395(9)
N4 C43 1.463(8)
N5 C37 1.345(10)
N5 C35 1.350(8)
N5 C38 1.491(9)
N6 C35 1.343(9)
N6 C36 1.385(8)
N6 C32 1.441(8)
N7 C63 1.336(8)
N7 C65 1.358(10)
N7 C66 1.482(10)
N8 C63 1.363(8)
N8 C64 1.378(8)
N8 C60 1.431(8)
C2 C3 1.365(9)
C4 C5 1.502(10)
C6 C7 1.389(9)
C6 C11 1.396(8)
C7 C8 1.391(8)
C8 C9 1.408(8)
C9 C10 1.381(8)
C9 C12 1.490(7)
C10 C11 1.380(8)
C12 C13 1.382(8)
C12 C17 1.401(8)
C13 C14 1.399(8)
C14 C15 1.373(8)
C14 C18 1.488(8)
C15 C16 1.425(8)
C16 C17 1.394(7)
C16 C29 1.485(8)
C18 C23 1.396(9)
C18 C19 1.404(9)
C19 C20 1.364(9)
C20 C21 1.359(11)
C21 C22 1.385(10)
C21 N12B 1.467(13)
C21 N12A 1.506(13)
C22 C23 1.399(8)
N11A C24A 1.359(13)
N11A C26A 1.408(15)
N11A C27A 1.496(14)
N12A C24A 1.369(13)
N12A C25A 1.410(15)
C25A C26A 1.385(16)
C27A C28A 1.58(2)
N11B C24B 1.363(14)
N11B C26B 1.408(15)
N11B C27B 1.508(15)
N12B C24B 1.374(14)
N12B C25B 1.412(14)
C25B C26B 1.375(16)
C27B C28B 1.61(2)
C29 C34 1.389(8)
C29 C30 1.397(8)
C30 C31 1.387(8)
C31 C32 1.371(9)
C32 C33 1.384(8)
C33 C34 1.393(8)
C36 C37 1.368(10)
C38 C39 1.507(12)
C41 C42 1.325(9)
C43 C44 1.520(10)
C45 C46 1.372(9)
C45 C50 1.385(9)
C46 C47 1.382(7)
C47 C48 1.414(8)
C48 C49 1.400(9)
C48 C51 1.498(7)
C49 C50 1.363(8)
C51 C52 1.371(8)
C51 C56 1.401(8)
C52 C53 1.394(7)
C53 C54 1.404(8)
C53 C57 1.474(8)
C54 C55 1.389(9)
C55 C56 1.399(8)
C55 C68 1.501(9)
C57 C62 1.391(7)
C57 C58 1.398(8)
C58 C59 1.361(9)
C59 C60 1.400(8)
C60 C61 1.379(8)
C61 C62 1.385(8)
C64 C65 1.363(11)
C66 C67B 1.596(17)
C66 C67A 1.622(19)
C68 C69 1.360(9)
C68 C73 1.419(10)
C69 C70 1.395(10)
C70 C71 1.336(11)
C71 N10B 1.393(13)
C71 C72 1.395(11)
C71 N10A 1.484(11)
C72 C73 1.361(9)
N9A C74A 1.333(13)
N9A C76A 1.420(15)
N9A C77A 1.486(15)
N10A C75A 1.393(13)
N10A C74A 1.410(14)
C75A C76A 1.376(14)
C77A C78A 1.547(15)
N9B C74B 1.338(13)
N9B C76B 1.419(18)
N9B C77B 1.481(16)
N10B C75B 1.394(16)
N10B C74B 1.417(15)
C75B C76B 1.402(18)
C77B C78B 1.532(16)
F1 P1 1.621(4)
F2 P1 1.587(6)
F3 P1 1.582(4)
F4 P1 1.581(5)
F5 P1 1.579(5)
F6 P1 1.593(5)
F7 P2 1.590(7)
F8 P2 1.572(9)
F9 P2 1.545(8)
F10A P2 1.712(10)
F11A P2 1.714(14)
F12A P2 1.493(15)
F10B P2 1.468(17)
F11B P2 1.512(15)
F12B P2 1.616(12)
F13 P3 1.559(9)
F14 P3 1.557(12)
F15A P3 1.583(15)
F16A P3 1.53(2)
F17A F18A 1.52(2)
F17A P3 1.610(19)
F18A P3 1.520(17)
F15B P3 1.64(2)
F16B P3 1.603(15)
F17B P3 1.645(18)
F18B P3 1.822(15)
C80 C81 1.530(15)
C81 N80 1.108(12)

loop_
_platon_squeeze_void_nr
_platon_squeeze_void_average_x
_platon_squeeze_void_average_y
_platon_squeeze_void_average_z
_platon_squeeze_void_volume
_platon_squeeze_void_count_electrons
_platon_squeeze_void_content
1 0.500 0.000 0.000 209 106 '2 diethylether'
2 0.750 0.032 0.250 553 316 '8 diethylether'
3 0.250 -0.030 0.750 553 313 '8 diethylether'
4 0.000 0.500 0.500 209 109 '2 diethylether'
